data_7115135
loop_
_publ_author_name
'Kubik, Stefan'
'Goddard, Richard'

_publ_section_title
;
 Intramolecular conformational control in a cyclic peptide composed of
 alternating l-proline and substituted 3-aminobenzoic acid subunits
;
_journal_issue 7
_journal_name_full 'Chemical Communications'
_journal_page_first 633
_journal_paper_doi 10.1039/b000568l
_journal_year 2000
_chemical_compound_source 'see paper'
_chemical_formula_moiety 'C42 H42 N6 O12, H2 O'
_chemical_formula_sum 'C42 H44 N6 O13'
_chemical_formula_weight 840.83
_chemical_name_common 'cyclo[(L)Pro-AMB]~3~ water solvate'
_chemical_name_systematic
; 
cyclo-tris[(L)-prolyl-alpha-3-amino-4(methoxycarbonyl)benzoyl] water solvate
;
_space_group_IT_number 19
_symmetry_cell_setting orthorhombic
_symmetry_Int_Tables_number 19
_symmetry_space_group_name_Hall 'P 2ac 2ab'
_symmetry_space_group_name_H-M 'P 21 21 21'
_atom_sites_solution_hydrogens geom
_atom_sites_solution_primary direct
_atom_sites_solution_secondary difmap
_cell_angle_alpha 90.00
_cell_angle_beta 90.00
_cell_angle_gamma 90.00
_cell_formula_units_Z 4
_cell_length_a 13.2214(6)
_cell_length_b 17.0958(8)
_cell_length_c 18.0413(8)
_cell_measurement_reflns_used 8192
_cell_measurement_temperature 100
_cell_measurement_theta_max 33.16
_cell_measurement_theta_min 1.64
_cell_volume 4077.9(3)
_computing_cell_refinement 'SMART software (Siemens, 1995)'
_computing_data_collection 'SMART software (Siemens, 1995)'
_computing_data_reduction 'SAINT software (Siemens, 1995)'
_computing_molecular_graphics 'ORTEP (Johnson, 1976)'
_computing_structure_refinement 'SHELXL-97 (Sheldrick, 1997)'
_computing_structure_solution 'SHELXS-97 (Sheldrick, 1990)'
_diffrn_ambient_temperature 100
_diffrn_measured_fraction_theta_full 0.990
_diffrn_measured_fraction_theta_max 0.990
_diffrn_measurement_device_type 'Siemens SMART'
_diffrn_measurement_method 'CCD \w-scan'
_diffrn_radiation_monochromator graphite
_diffrn_radiation_source 'fine-focus sealed tube'
_diffrn_radiation_type MoK\a
_diffrn_radiation_wavelength 0.71073
_diffrn_reflns_av_R_equivalents 0.0423
_diffrn_reflns_av_sigmaI/netI 0.0867
_diffrn_reflns_limit_h_max 20
_diffrn_reflns_limit_h_min -9
_diffrn_reflns_limit_k_max 25
_diffrn_reflns_limit_k_min -26
_diffrn_reflns_limit_l_max 27
_diffrn_reflns_limit_l_min -27
_diffrn_reflns_number 44640
_diffrn_reflns_theta_full 33.16
_diffrn_reflns_theta_max 33.16
_diffrn_reflns_theta_min 1.64
_diffrn_standards_decay_% 0.0
_diffrn_standards_number 0
_exptl_absorpt_coefficient_mu 0.103
_exptl_absorpt_correction_T_max 0.96358
_exptl_absorpt_correction_T_min 0.94754
_exptl_absorpt_correction_type gaussian
_exptl_absorpt_process_details 'XPREP, Siemens (1995)'
_exptl_crystal_colour colourless
_exptl_crystal_density_diffrn 1.370
_exptl_crystal_density_meas ?
_exptl_crystal_density_method none
_exptl_crystal_description prism
_exptl_crystal_F_000 1768
_exptl_crystal_size_max 0.58
_exptl_crystal_size_mid 0.54
_exptl_crystal_size_min 0.44
_refine_diff_density_max 0.649
_refine_diff_density_min -0.486
_refine_diff_density_rms 0.052
_refine_ls_abs_structure_details 'Flack, H. D. (1983). Acta Cryst. A39, 876-881'
_refine_ls_abs_structure_Flack 0.1(7)
_refine_ls_extinction_method none
_refine_ls_goodness_of_fit_ref 0.978
_refine_ls_hydrogen_treatment mixed
_refine_ls_matrix_type full
_refine_ls_number_parameters 553
_refine_ls_number_reflns 15293
_refine_ls_number_restraints 0
_refine_ls_restrained_S_all 0.978
_refine_ls_R_factor_all 0.1317
_refine_ls_R_factor_gt 0.0595
_refine_ls_shift/su_max 0.001
_refine_ls_shift/su_mean 0.000
_refine_ls_structure_factor_coef Fsqd
_refine_ls_weighting_details 'calc w=1/[\s^2^(Fo^2^)+(0.0740P)^2^+0.0000P] where P=(Fo^2^+2Fc^2^)/3'
_refine_ls_weighting_scheme calc
_refine_ls_wR_factor_gt 0.1229
_refine_ls_wR_factor_ref 0.1438
_reflns_number_gt 8260
_reflns_number_total 15293
_reflns_threshold_expression I>2\s(I)
_cod_data_source_file b000568l.txt
_cod_data_source_block 2.H2O
_cod_depositor_comments
;
The following automatic conversions were performed:

'_exptl_crystal_density_meas' value 'none' was changed to '?' - the
value is perceived as not measured.

Automatic conversion script
Id: cif_fix_values 3008 2015-01-20 13:52:24Z robertas 
;
_cod_database_code 7115135

loop_
_symmetry_equiv_pos_as_xyz
'x, y, z'
'-x, y+1/2, -z+1/2'
'-x+1/2, -y, z+1/2'
'x+1/2, -y+1/2, -z'

loop_
_atom_site_label
_atom_site_type_symbol
_atom_site_fract_x
_atom_site_fract_y
_atom_site_fract_z
_atom_site_U_iso_or_equiv
_atom_site_adp_type
_atom_site_occupancy
_atom_site_symmetry_multiplicity
_atom_site_calc_flag
_atom_site_refinement_flags
C1 C 0.06419(17) 0.58943(12) 0.29082(12) 0.0345(4) Uani 1 1 d .
C2 C 0.11669(17) 0.51863(11) 0.25501(13) 0.0363(5) Uani 1 1 d .
H2 H 0.0736 0.4951 0.2168 0.044 Uiso 1 1 calc R
C3 C 0.1467(2) 0.45764(14) 0.31397(15) 0.0495(6) Uani 1 1 d .
H3A H 0.1055 0.4109 0.3100 0.059 Uiso 1 1 calc R
H3B H 0.1403 0.4789 0.3636 0.059 Uiso 1 1 calc R
C4 C 0.2602(2) 0.44002(15) 0.29443(16) 0.0518(6) Uani 1 1 d .
H4A H 0.2970 0.4217 0.3376 0.062 Uiso 1 1 calc R
H4B H 0.2653 0.4012 0.2554 0.062 Uiso 1 1 calc R
C5 C 0.2985(2) 0.51649(14) 0.26929(15) 0.0497(6) Uani 1 1 d .
H5A H 0.3112 0.5514 0.3106 0.060 Uiso 1 1 calc R
H5B H 0.3598 0.5110 0.2401 0.060 Uiso 1 1 calc R
C6 C 0.21805(17) 0.59028(12) 0.16456(13) 0.0368(5) Uani 1 1 d .
C7 C 0.31808(16) 0.62704(12) 0.14650(13) 0.0381(5) Uani 1 1 d .
C8 C 0.36929(18) 0.60932(14) 0.08074(15) 0.0475(6) Uani 1 1 d .
H8 H 0.3458 0.5699 0.0497 0.057 Uiso 1 1 calc R
C9 C 0.45499(17) 0.65112(15) 0.06252(14) 0.0454(6) Uani 1 1 d .
H9 H 0.4900 0.6389 0.0194 0.054 Uiso 1 1 calc R
C10 C 0.48999(16) 0.71170(13) 0.10804(12) 0.0366(5) Uani 1 1 d .
C11 C 0.43797(15) 0.72943(12) 0.17432(11) 0.0325(4) Uani 1 1 d .
C12 C 0.35247(15) 0.68552(12) 0.19372(12) 0.0343(5) Uani 1 1 d .
H12 H 0.3189 0.6955 0.2380 0.041 Uiso 1 1 calc R
C13 C 0.44358(17) 0.81211(12) 0.28826(12) 0.0341(4) Uani 1 1 d .
C14 C 0.50013(15) 0.88222(11) 0.31924(12) 0.0320(4) Uani 1 1 d .
H14 H 0.5469 0.9037 0.2823 0.038 Uiso 1 1 calc R
C15 C 0.55700(17) 0.85983(14) 0.39128(13) 0.0432(5) Uani 1 1 d .
H15A H 0.5499 0.8043 0.4013 0.052 Uiso 1 1 calc R
H15B H 0.6284 0.8721 0.3869 0.052 Uiso 1 1 calc R
C16 C 0.5090(2) 0.90768(15) 0.45289(14) 0.0485(6) Uani 1 1 d .
H16A H 0.4982 0.8756 0.4965 0.058 Uiso 1 1 calc R
H16B H 0.5522 0.9513 0.4663 0.058 Uiso 1 1 calc R
C17 C 0.40949(18) 0.93676(14) 0.42280(12) 0.0402(5) Uani 1 1 d .
H17A H 0.3552 0.9006 0.4343 0.048 Uiso 1 1 calc R
H17B H 0.3929 0.9878 0.4430 0.048 Uiso 1 1 calc R
C18 C 0.38835(15) 0.99234(11) 0.29214(11) 0.0303(4) Uani 1 1 d .
C19 C 0.30432(15) 1.04510(11) 0.31648(11) 0.0283(4) Uani 1 1 d .
C20 C 0.30467(16) 1.12280(11) 0.29365(11) 0.0318(4) Uani 1 1 d .
H20 H 0.3583 1.1423 0.2659 0.038 Uiso 1 1 calc R
C21 C 0.22441(15) 1.17088(12) 0.31272(11) 0.0314(4) Uani 1 1 d .
H21 H 0.2246 1.2230 0.2978 0.038 Uiso 1 1 calc R
C22 C 0.14352(15) 1.14213(11) 0.35388(11) 0.0300(4) Uani 1 1 d .
C23 C 0.14059(15) 1.06246(11) 0.37427(11) 0.0284(4) Uani 1 1 d .
C24 C 0.22217(15) 1.01459(11) 0.35542(11) 0.0291(4) Uani 1 1 d .
H24 H 0.2217 0.9621 0.3689 0.035 Uiso 1 1 calc R
C25 C 0.03698(15) 0.95937(11) 0.43631(11) 0.0285(4) Uani 1 1 d .
C26 C -0.06690(16) 0.95126(12) 0.47373(13) 0.0357(5) Uani 1 1 d .
H26 H -0.1160 0.9875 0.4519 0.043 Uiso 1 1 calc R
C27 C -0.0578(2) 0.96399(15) 0.55791(14) 0.0537(7) Uani 1 1 d .
H27A H -0.0031 0.9998 0.5694 0.064 Uiso 1 1 calc R
H27B H -0.1203 0.9846 0.5783 0.064 Uiso 1 1 calc R
C28 C -0.03596(19) 0.88323(14) 0.58803(14) 0.0457(6) Uani 1 1 d .
H28A H -0.0550 0.8795 0.6398 0.055 Uiso 1 1 calc R
H28B H 0.0352 0.8705 0.5831 0.055 Uiso 1 1 calc R
C29 C -0.10023(19) 0.82955(12) 0.54082(12) 0.0384(5) Uani 1 1 d .
H29A H -0.0697 0.7782 0.5365 0.046 Uiso 1 1 calc R
H29B H -0.1677 0.8241 0.5613 0.046 Uiso 1 1 calc R
C30 C -0.11566(15) 0.83798(11) 0.40109(11) 0.0302(4) Uani 1 1 d .
C31 C -0.14140(15) 0.75185(11) 0.39775(11) 0.0300(4) Uani 1 1 d .
C32 C -0.22253(15) 0.71998(11) 0.43679(12) 0.0325(4) Uani 1 1 d .
H32 H -0.2620 0.7510 0.4677 0.039 Uiso 1 1 calc R
C33 C -0.24297(15) 0.64037(12) 0.42830(12) 0.0323(4) Uani 1 1 d .
H33 H -0.2983 0.6188 0.4527 0.039 Uiso 1 1 calc R
C34 C -0.18282(16) 0.59263(11) 0.38430(11) 0.0304(4) Uani 1 1 d .
C35 C -0.09950(16) 0.62552(11) 0.34683(11) 0.0313(4) Uani 1 1 d .
C36 C -0.08150(16) 0.70580(11) 0.35252(11) 0.0327(4) Uani 1 1 d .
H36 H -0.0290 0.7284 0.3258 0.039 Uiso 1 1 calc R
C37 C 0.57859(16) 0.75895(14) 0.08389(12) 0.0386(5) Uani 1 1 d .
C38 C 0.71927(18) 0.77204(15) 0.00697(15) 0.0479(6) Uani 1 1 d .
H38A H 0.6913 0.8144 -0.0213 0.072 Uiso 1 1 calc R
H38B H 0.7630 0.7414 -0.0240 0.072 Uiso 1 1 calc R
H38C H 0.7572 0.7927 0.0479 0.072 Uiso 1 1 calc R
C39 C 0.06093(16) 1.19641(11) 0.37745(12) 0.0314(4) Uani 1 1 d .
C40 C -0.05147(19) 1.29497(14) 0.33587(15) 0.0481(6) Uani 1 1 d .
H40A H -0.1100 1.2640 0.3474 0.072 Uiso 1 1 calc R
H40B H -0.0649 1.3262 0.2928 0.072 Uiso 1 1 calc R
H40C H -0.0360 1.3285 0.3770 0.072 Uiso 1 1 calc R
C41 C -0.20798(16) 0.50807(12) 0.37754(13) 0.0343(5) Uani 1 1 d .
C42 C -0.3145(2) 0.40546(13) 0.41538(17) 0.0557(7) Uani 1 1 d .
H42A H -0.3494 0.3994 0.3691 0.084 Uiso 1 1 calc R
H42B H -0.3593 0.3924 0.4554 0.084 Uiso 1 1 calc R
H42C H -0.2569 0.3714 0.4164 0.084 Uiso 1 1 calc R
N1 N -0.03565(13) 0.57734(10) 0.30405(10) 0.0349(4) Uani 1 1 d .
H1 H -0.0625 0.5364 0.2845 0.042 Uiso 1 1 calc R
N2 N 0.21316(13) 0.54354(10) 0.22378(11) 0.0365(4) Uani 1 1 d .
N3 N 0.47365(13) 0.79069(10) 0.21857(10) 0.0337(4) Uani 1 1 d .
H3 H 0.5209 0.8187 0.1994 0.040 Uiso 1 1 calc R
N4 N 0.42650(13) 0.94126(10) 0.34248(9) 0.0315(4) Uani 1 1 d .
N5 N 0.05327(12) 1.03329(9) 0.40968(10) 0.0306(4) Uani 1 1 d .
H5 H 0.0043 1.0659 0.4152 0.037 Uiso 1 1 calc R
N6 N -0.10262(12) 0.86996(9) 0.46835(10) 0.0308(4) Uani 1 1 d .
O1 O 0.11173(12) 0.64763(9) 0.30813(10) 0.0490(4) Uani 1 1 d .
O2 O 0.14271(12) 0.60574(9) 0.12736(10) 0.0487(4) Uani 1 1 d .
O3 O 0.37781(16) 0.77937(11) 0.32324(10) 0.0599(5) Uani 1 1 d .
O4 O 0.42055(12) 0.99424(9) 0.22848(8) 0.0414(4) Uani 1 1 d .
O5 O 0.09883(11) 0.90666(8) 0.43498(8) 0.0324(3) Uani 1 1 d .
O6 O -0.10445(13) 0.87601(8) 0.34388(9) 0.0421(4) Uani 1 1 d .
O7 O -0.16676(13) 0.46246(9) 0.33450(10) 0.0470(4) Uani 1 1 d .
O8 O -0.28130(12) 0.48590(8) 0.42335(9) 0.0397(4) Uani 1 1 d .
O9 O 0.59682(13) 0.82412(11) 0.10668(10) 0.0529(4) Uani 1 1 d .
O10 O 0.63708(11) 0.72260(9) 0.03506(9) 0.0414(4) Uani 1 1 d .
O11 O 0.02453(11) 1.19885(9) 0.43868(9) 0.0387(4) Uani 1 1 d .
O12 O 0.03352(12) 1.24408(8) 0.32150(9) 0.0397(4) Uani 1 1 d .
O13 O 0.11418(19) 0.73766(14) 0.44521(13) 0.0824(7) Uani 1 1 d .

loop_
_atom_site_aniso_label
_atom_site_aniso_U_11
_atom_site_aniso_U_22
_atom_site_aniso_U_33
_atom_site_aniso_U_23
_atom_site_aniso_U_13
_atom_site_aniso_U_12
C1 0.0354(11) 0.0291(10) 0.0391(11) -0.0045(8) -0.0040(9) 0.0007(9)
C2 0.0359(12) 0.0273(10) 0.0457(12) -0.0055(8) -0.0078(10) 0.0014(9)
C3 0.0566(15) 0.0380(12) 0.0538(15) 0.0011(11) -0.0114(12) 0.0027(11)
C4 0.0504(15) 0.0495(14) 0.0553(16) 0.0057(12) -0.0124(12) 0.0040(11)
C5 0.0430(14) 0.0474(13) 0.0587(16) -0.0017(11) -0.0214(12) 0.0059(11)
C6 0.0312(11) 0.0302(10) 0.0490(13) -0.0062(9) -0.0081(10) 0.0019(9)
C7 0.0255(10) 0.0379(11) 0.0507(14) -0.0030(10) -0.0071(9) 0.0027(9)
C8 0.0287(11) 0.0508(14) 0.0629(16) -0.0175(12) -0.0085(11) 0.0010(10)
C9 0.0282(11) 0.0584(14) 0.0496(14) -0.0157(11) -0.0031(10) 0.0070(10)
C10 0.0237(10) 0.0440(12) 0.0420(12) -0.0032(9) -0.0033(9) 0.0053(9)
C11 0.0258(10) 0.0332(10) 0.0385(11) 0.0009(8) -0.0046(8) 0.0058(8)
C12 0.0269(10) 0.0338(10) 0.0420(12) -0.0006(9) -0.0041(9) 0.0043(8)
C13 0.0350(11) 0.0312(10) 0.0360(11) 0.0048(8) 0.0033(9) -0.0004(9)
C14 0.0259(10) 0.0337(10) 0.0365(11) 0.0022(8) 0.0063(8) -0.0014(8)
C15 0.0291(11) 0.0485(13) 0.0520(14) 0.0004(11) -0.0045(10) -0.0004(10)
C16 0.0552(15) 0.0443(13) 0.0461(14) 0.0025(11) -0.0114(11) 0.0076(11)
C17 0.0454(13) 0.0435(12) 0.0317(11) 0.0010(9) 0.0008(10) 0.0034(10)
C18 0.0240(10) 0.0332(10) 0.0337(11) 0.0012(8) 0.0024(8) -0.0062(8)
C19 0.0264(10) 0.0320(9) 0.0265(10) -0.0010(7) -0.0014(8) -0.0028(8)
C20 0.0284(11) 0.0351(11) 0.0318(11) 0.0001(8) 0.0006(8) -0.0070(8)
C21 0.0317(11) 0.0295(10) 0.0330(11) -0.0009(8) -0.0012(8) -0.0058(8)
C22 0.0281(10) 0.0294(9) 0.0325(10) -0.0006(8) -0.0032(8) -0.0021(8)
C23 0.0253(10) 0.0321(10) 0.0277(10) -0.0017(8) -0.0005(8) -0.0049(8)
C24 0.0274(10) 0.0269(9) 0.0329(10) 0.0002(8) 0.0018(8) -0.0023(8)
C25 0.0256(10) 0.0303(10) 0.0295(10) -0.0026(8) 0.0011(8) -0.0036(8)
C26 0.0294(11) 0.0286(10) 0.0492(13) -0.0036(9) 0.0123(9) -0.0030(8)
C27 0.0655(17) 0.0465(13) 0.0492(14) -0.0142(11) 0.0273(13) -0.0183(12)
C28 0.0394(13) 0.0601(15) 0.0376(13) -0.0092(11) 0.0057(10) -0.0055(11)
C29 0.0435(13) 0.0334(10) 0.0381(11) 0.0049(8) 0.0017(10) -0.0018(9)
C30 0.0238(10) 0.0265(9) 0.0403(11) 0.0037(8) 0.0017(8) 0.0007(7)
C31 0.0303(10) 0.0260(9) 0.0335(11) 0.0044(8) -0.0052(8) -0.0009(8)
C32 0.0256(10) 0.0286(10) 0.0434(12) 0.0055(8) -0.0026(9) 0.0017(8)
C33 0.0267(10) 0.0327(10) 0.0374(11) 0.0083(9) -0.0038(8) -0.0040(8)
C34 0.0318(11) 0.0255(9) 0.0340(10) 0.0038(8) -0.0072(8) -0.0012(8)
C35 0.0322(11) 0.0299(9) 0.0318(10) 0.0053(8) -0.0048(9) 0.0007(8)
C36 0.0341(11) 0.0272(9) 0.0367(11) 0.0071(8) 0.0004(9) -0.0038(8)
C37 0.0288(11) 0.0512(13) 0.0357(11) -0.0015(10) 0.0004(9) 0.0060(9)
C38 0.0305(12) 0.0601(16) 0.0532(15) -0.0032(12) 0.0131(11) 0.0068(11)
C39 0.0277(10) 0.0249(9) 0.0417(12) -0.0046(8) -0.0012(9) -0.0065(8)
C40 0.0423(14) 0.0352(11) 0.0667(17) 0.0037(11) 0.0025(12) 0.0080(10)
C41 0.0312(11) 0.0308(10) 0.0411(12) 0.0089(9) -0.0056(9) -0.0036(9)
C42 0.0645(17) 0.0303(11) 0.0724(18) 0.0071(11) 0.0184(15) -0.0104(11)
N1 0.0362(10) 0.0270(8) 0.0415(10) -0.0030(7) -0.0005(8) -0.0043(7)
N2 0.0253(9) 0.0366(9) 0.0476(11) -0.0091(8) -0.0091(8) 0.0039(7)
N3 0.0265(9) 0.0355(9) 0.0390(10) 0.0005(7) 0.0030(7) -0.0015(7)
N4 0.0266(9) 0.0341(8) 0.0336(9) -0.0012(7) 0.0052(7) -0.0010(7)
N5 0.0242(8) 0.0272(8) 0.0404(10) -0.0026(7) 0.0050(7) -0.0004(6)
N6 0.0260(8) 0.0253(8) 0.0413(10) 0.0026(7) 0.0075(7) -0.0019(7)
O1 0.0358(9) 0.0364(8) 0.0747(12) -0.0200(8) 0.0032(8) -0.0031(7)
O2 0.0292(8) 0.0476(9) 0.0695(11) 0.0141(8) -0.0157(8) -0.0052(7)
O3 0.0753(13) 0.0622(11) 0.0422(9) -0.0041(8) 0.0186(9) -0.0387(10)
O4 0.0442(9) 0.0451(8) 0.0349(8) 0.0058(6) 0.0126(7) 0.0055(7)
O5 0.0279(7) 0.0316(7) 0.0377(8) 0.0042(6) 0.0043(6) 0.0004(6)
O6 0.0543(10) 0.0280(7) 0.0439(9) 0.0113(6) -0.0024(8) -0.0024(7)
O7 0.0458(10) 0.0287(8) 0.0666(11) -0.0029(7) 0.0096(8) -0.0032(7)
O8 0.0468(9) 0.0289(7) 0.0434(9) 0.0049(6) 0.0009(7) -0.0103(6)
O9 0.0453(10) 0.0587(10) 0.0549(10) -0.0176(8) 0.0202(8) -0.0137(8)
O10 0.0283(8) 0.0508(9) 0.0452(9) -0.0041(7) 0.0030(7) 0.0103(7)
O11 0.0348(8) 0.0389(8) 0.0425(9) -0.0023(7) 0.0071(7) 0.0021(6)
O12 0.0404(9) 0.0345(7) 0.0444(9) 0.0048(7) 0.0056(7) 0.0073(7)
O13 0.0834(16) 0.0794(15) 0.0844(16) 0.0003(12) -0.0184(13) -0.0057(13)

loop_
_atom_type_symbol
_atom_type_description
_atom_type_scat_dispersion_real
_atom_type_scat_dispersion_imag
_atom_type_scat_source
C C 0.0033 0.0016 'International Tables Vol C Tables 4.2.6.8 and 6.1.1.4'
H H 0.0000 0.0000 'International Tables Vol C Tables 4.2.6.8 and 6.1.1.4'
N N 0.0061 0.0033 'International Tables Vol C Tables 4.2.6.8 and 6.1.1.4'
O O 0.0106 0.0060 'International Tables Vol C Tables 4.2.6.8 and 6.1.1.4'

loop_
_geom_angle_atom_site_label_1
_geom_angle_atom_site_label_2
_geom_angle_atom_site_label_3
_geom_angle
_geom_angle_publ_flag
O1 C1 N1 125.6(2) y
O1 C1 C2 121.2(2) y
N1 C1 C2 113.15(17) y
N2 C2 C1 109.12(17) y
N2 C2 C3 103.83(18) y
C1 C2 C3 111.02(19) y
C2 C3 C4 102.8(2) y
C5 C4 C3 103.2(2) y
N2 C5 C4 100.8(2) y
O2 C6 N2 121.7(2) y
O2 C6 C7 120.4(2) y
N2 C6 C7 117.85(19) y
C12 C7 C8 121.1(2) y
C12 C7 C6 117.2(2) y
C8 C7 C6 121.3(2) y
C9 C8 C7 119.2(2) y
C8 C9 C10 121.0(2) y
C9 C10 C11 119.6(2) y
C9 C10 C37 119.3(2) y
C11 C10 C37 120.97(19) y
N3 C11 C12 122.04(19) y
N3 C11 C10 118.67(19) y
C12 C11 C10 119.3(2) y
C7 C12 C11 119.7(2) y
O3 C13 N3 124.3(2) y
O3 C13 C14 121.7(2) y
N3 C13 C14 113.96(18) y
N4 C14 C13 108.79(16) y
N4 C14 C15 104.65(17) y
C13 C14 C15 110.64(18) y
C16 C15 C14 106.13(18) y
C17 C16 C15 106.2(2) y
N4 C17 C16 103.82(19) y
O4 C18 N4 121.01(19) y
O4 C18 C19 121.12(18) y
N4 C18 C19 117.86(17) y
C20 C19 C24 120.59(18) y
C20 C19 C18 119.09(18) y
C24 C19 C18 120.02(17) y
C21 C20 C19 119.38(19) y
C20 C21 C22 120.76(19) y
C21 C22 C23 120.07(19) y
C21 C22 C39 119.60(18) y
C23 C22 C39 120.32(18) y
C24 C23 N5 122.38(17) y
C24 C23 C22 118.75(18) y
N5 C23 C22 118.79(18) y
C19 C24 C23 120.34(17) y
O5 C25 N5 124.81(18) y
O5 C25 C26 122.85(18) y
N5 C25 C26 112.22(17) y
N6 C26 C25 110.08(16) y
N6 C26 C27 102.94(17) y
C25 C26 C27 110.53(19) y
C28 C27 C26 103.92(18) y
C27 C28 C29 104.1(2) y
N6 C29 C28 103.08(17) y
O6 C30 N6 121.90(17) y
O6 C30 C31 120.57(18) y
N6 C30 C31 117.49(17) y
C36 C31 C32 121.08(18) y
C36 C31 C30 116.67(18) y
C32 C31 C30 122.24(19) y
C31 C32 C33 118.3(2) y
C34 C33 C32 121.65(19) y
C33 C34 C35 119.16(18) y
C33 C34 C41 119.32(19) y
C35 C34 C41 121.53(19) y
C36 C35 C34 119.34(19) y
C36 C35 N1 120.83(18) y
C34 C35 N1 119.83(17) y
C31 C36 C35 120.34(19) y
O9 C37 O10 122.7(2) y
O9 C37 C10 123.8(2) y
O10 C37 C10 113.5(2) y
O11 C39 O12 123.94(19) y
O11 C39 C22 125.02(19) y
O12 C39 C22 111.03(17) y
O7 C41 O8 122.40(18) y
O7 C41 C34 124.7(2) y
O8 C41 C34 112.89(19) y
C1 N1 C35 126.14(17) y
C6 N2 C2 121.75(17) y
C6 N2 C5 126.7(2) y
C2 N2 C5 111.35(19) y
C13 N3 C11 128.80(18) y
C18 N4 C14 119.96(17) y
C18 N4 C17 129.58(18) y
C14 N4 C17 110.39(17) y
C25 N5 C23 127.88(17) y
C30 N6 C26 119.07(17) y
C30 N6 C29 127.71(16) y
C26 N6 C29 112.09(17) y
C41 O8 C42 115.44(18) y
C37 O10 C38 113.03(18) y
C39 O12 C40 116.05(18) y

loop_
_geom_bond_atom_site_label_1
_geom_bond_atom_site_label_2
_geom_bond_distance
_geom_bond_publ_flag
C1 O1 1.218(3) y
C1 N1 1.357(3) y
C1 C2 1.538(3) y
C2 N2 1.458(3) y
C2 C3 1.542(3) y
C3 C4 1.571(4) y
C4 C5 1.474(4) y
C5 N2 1.470(3) y
C6 O2 1.230(3) y
C6 N2 1.336(3) y
C6 C7 1.500(3) y
C7 C12 1.390(3) y
C7 C8 1.399(4) y
C8 C9 1.379(4) y
C9 C10 1.400(3) y
C10 C11 1.412(3) y
C10 C37 1.488(3) y
C11 N3 1.399(3) y
C11 C12 1.401(3) y
C13 O3 1.211(3) y
C13 N3 1.369(3) y
C13 C14 1.519(3) y
C14 N4 1.464(3) y
C14 C15 1.550(3) y
C15 C16 1.519(4) y
C16 C17 1.507(3) y
C17 N4 1.469(3) y
C18 O4 1.225(2) y
C18 N4 1.357(3) y
C18 C19 1.497(3) y
C19 C20 1.391(3) y
C19 C24 1.395(3) y
C20 C21 1.386(3) y
C21 C22 1.392(3) y
C22 C23 1.411(3) y
C22 C39 1.495(3) y
C23 C24 1.396(3) y
C23 N5 1.411(2) y
C25 O5 1.217(2) y
C25 N5 1.369(3) y
C25 C26 1.537(3) y
C26 N6 1.471(3) y
C26 C27 1.539(3) y
C27 C28 1.512(4) y
C28 C29 1.513(3) y
C29 N6 1.479(3) y
C30 O6 1.229(2) y
C30 N6 1.342(3) y
C30 C31 1.513(3) y
C31 C36 1.383(3) y
C31 C32 1.394(3) y
C32 C33 1.396(3) y
C33 C34 1.389(3) y
C34 C35 1.410(3) y
C34 C41 1.488(3) y
C35 C36 1.397(3) y
C35 N1 1.410(3) y
C37 O9 1.212(3) y
C37 O10 1.327(3) y
C38 O10 1.467(3) y
C39 O11 1.206(3) y
C39 O12 1.347(3) y
C40 O12 1.445(3) y
C41 O7 1.228(3) y
C41 O8 1.329(3) y
C42 O8 1.451(3) y
